data_2015199
loop_
_publ_author_name
'Wardell, James L.'
'Skakle, Janet M. S.'
'Low, John N.'
'Glidewell, Christopher'

_publ_section_title
;
 Contrasting three-dimensional framework structures in the isomeric
 pair 2-iodo-<i>N</i>-(2-nitrophenyl)benzamide and
 <i>N</i>-(2-iodophenyl)-2-nitrobenzamide
;
_journal_coeditor_code SK1872
_journal_issue 11
_journal_name_full 'Acta Crystallographica Section C'
_journal_page_first o634
_journal_page_last o638
_journal_paper_doi 10.1107/S0108270105030180
_journal_volume 61
_journal_year 2005
_chemical_formula_iupac 'C13 H9 I N2 O3'
_chemical_formula_moiety 'C13 H9 I N2 O3'
_chemical_formula_sum 'C13 H9 I N2 O3'
_chemical_formula_weight 368.12
_chemical_name_systematic
;
N-(2-iodophenyl)-2-nitrobenzamide
;
_space_group_IT_number 19
_symmetry_cell_setting orthorhombic
_symmetry_space_group_name_Hall 'P 2ac 2ab'
_symmetry_space_group_name_H-M 'P 21 21 21'
_atom_sites_solution_hydrogens geom
_atom_sites_solution_primary direct
_atom_sites_solution_secondary difmap
_cell_angle_alpha 90.00
_cell_angle_beta 90.00
_cell_angle_gamma 90.00
_cell_formula_units_Z 4
_cell_length_a 8.8908(2)
_cell_length_b 9.7468(2)
_cell_length_c 15.0112(2)
_cell_measurement_reflns_used 2970
_cell_measurement_temperature 120(2)
_cell_measurement_theta_max 27.49
_cell_measurement_theta_min 4.12
_cell_volume 1300.82(4)
_computing_cell_refinement 'DENZO (Otwinowski & Minor, 1997) and COLLECT'
_computing_data_collection 'COLLECT (Nonius, 1999)'
_computing_data_reduction 'DENZO and COLLECT'
_computing_molecular_graphics 'PLATON (Spek, 2003)'
_computing_publication_material 'SHELXL97 and PRPKAPPA (Ferguson, 1999)'
_computing_structure_refinement 'OSCAIL and SHELXL97 (Sheldrick, 1997)'
_computing_structure_solution 'OSCAIL (McArdle, 2003) and SHELXS97 (Sheldrick, 1997)'
_diffrn_ambient_temperature 120(2)
_diffrn_detector_area_resol_mean 9.091
_diffrn_measured_fraction_theta_full 0.995
_diffrn_measured_fraction_theta_max 0.995
_diffrn_measurement_device_type 'Nonius KappaCCD area-detector'
_diffrn_measurement_method '\f and \w'
_diffrn_radiation_monochromator graphite
_diffrn_radiation_source 'Bruker-Nonius FR91 rotating anode'
_diffrn_radiation_type 'Mo K\a'
_diffrn_radiation_wavelength 0.71073
_diffrn_reflns_av_R_equivalents 0.0276
_diffrn_reflns_av_sigmaI/netI 0.0225
_diffrn_reflns_limit_h_max 11
_diffrn_reflns_limit_h_min -10
_diffrn_reflns_limit_k_max 12
_diffrn_reflns_limit_k_min -12
_diffrn_reflns_limit_l_max 18
_diffrn_reflns_limit_l_min -19
_diffrn_reflns_number 18237
_diffrn_reflns_theta_full 27.49
_diffrn_reflns_theta_max 27.49
_diffrn_reflns_theta_min 4.12
_diffrn_standards_decay_% 0
_exptl_absorpt_coefficient_mu 2.467
_exptl_absorpt_correction_T_max 0.791
_exptl_absorpt_correction_T_min 0.4389
_exptl_absorpt_correction_type multi-scan
_exptl_absorpt_process_details '(SADABS; Sheldrick,  2003)'
_exptl_crystal_colour colourless
_exptl_crystal_density_diffrn 1.880
_exptl_crystal_density_method 'not measured'
_exptl_crystal_description rod
_exptl_crystal_F_000 712
_exptl_crystal_size_max 0.40
_exptl_crystal_size_mid 0.10
_exptl_crystal_size_min 0.10
_refine_diff_density_max 0.467
_refine_diff_density_min -0.488
_refine_ls_abs_structure_details 'Flack (1983), with 1249 Friedel pairs'
_refine_ls_abs_structure_Flack -0.001(13)
_refine_ls_extinction_coef 0.0129(4)
_refine_ls_extinction_expression Fc^*^=kFc[1+0.001xFc^2^\l^3^/sin(2\q)]^-1/4^
_refine_ls_extinction_method 'SHELXL97 (Sheldrick, 1997)'
_refine_ls_goodness_of_fit_ref 1.082
_refine_ls_hydrogen_treatment constr
_refine_ls_matrix_type full
_refine_ls_number_parameters 173
_refine_ls_number_reflns 2970
_refine_ls_number_restraints 0
_refine_ls_restrained_S_all 1.082
_refine_ls_R_factor_all 0.0173
_refine_ls_R_factor_gt 0.0165
_refine_ls_shift/su_max 0.001
_refine_ls_shift/su_mean 0.000
_refine_ls_structure_factor_coef Fsqd
_refine_ls_weighting_details 'w = 1/[\s^2^(Fo^2^)+(0.0148P)^2^+0.3804P] where P=(Fo^2^+2Fc^2^)/3'
_refine_ls_weighting_scheme calc
_refine_ls_wR_factor_gt 0.0357
_refine_ls_wR_factor_ref 0.0361
_reflns_number_gt 2906
_reflns_number_total 2970
_reflns_threshold_expression I>2\s(I)
_cod_data_source_file sk1872.cif
_cod_data_source_block II
_cod_database_code 2015199
_cod_database_fobs_code 2015199

loop_
_symmetry_equiv_pos_as_xyz
'x, y, z'
'-x+1/2, -y, z+1/2'
'x+1/2, -y+1/2, -z'
'-x, y+1/2, -z+1/2'

loop_
_atom_site_label
_atom_site_fract_x
_atom_site_fract_y
_atom_site_fract_z
_atom_site_U_iso_or_equiv
_atom_site_adp_type
_atom_site_calc_flag
_atom_site_refinement_flags
_atom_site_occupancy
_atom_site_disorder_assembly
_atom_site_disorder_group
_atom_site_type_symbol
I22 0.234667(15) 0.361146(12) 0.554690(8) 0.02089(6) Uani d . 1 . . I
O17 0.58838(14) 0.78158(14) 0.54509(9) 0.0166(3) Uani d . 1 . . O
O21 0.29408(17) 0.96800(15) 0.54663(10) 0.0246(3) Uani d . 1 . . O
O22 0.14921(17) 1.06565(17) 0.45001(12) 0.0343(4) Uani d . 1 . . O
N1 0.35996(17) 0.67587(16) 0.54408(10) 0.0130(3) Uani d . 1 . . N
N12 0.2527(2) 0.98893(15) 0.46979(12) 0.0200(3) Uani d . 1 . . N
C11 0.4340(2) 0.8130(2) 0.41738(12) 0.0130(4) Uani d . 1 . . C
C12 0.3341(2) 0.9186(2) 0.39740(13) 0.0166(4) Uani d . 1 . . C
C13 0.3090(3) 0.9629(2) 0.31086(14) 0.0219(5) Uani d . 1 . . C
C14 0.3884(3) 0.9028(2) 0.24173(14) 0.0244(5) Uani d . 1 . . C
C15 0.4920(2) 0.8002(2) 0.25987(14) 0.0212(4) Uani d . 1 . . C
C16 0.5139(2) 0.7555(2) 0.34644(14) 0.0174(4) Uani d . 1 . . C
C17 0.4662(2) 0.7582(2) 0.50910(14) 0.0125(4) Uani d . 1 . . C
C21 0.36400(19) 0.6263(2) 0.63295(12) 0.0130(4) Uani d . 1 . . C
C22 0.3135(2) 0.49537(19) 0.65383(13) 0.0143(4) Uani d . 1 . . C
C23 0.3134(2) 0.4499(2) 0.74139(13) 0.0185(4) Uani d . 1 . . C
C24 0.3654(2) 0.5342(2) 0.80897(13) 0.0212(4) Uani d . 1 . . C
C25 0.4144(2) 0.6655(2) 0.78910(13) 0.0189(4) Uani d . 1 . . C
C26 0.4131(2) 0.7119(2) 0.70196(13) 0.0159(4) Uani d . 1 . . C
H1 0.2720 0.6694 0.5176 0.016 Uiso d R 1 . . H
H13 0.2383 1.0337 0.2991 0.026 Uiso calc R 1 . . H
H14 0.3718 0.9318 0.1821 0.029 Uiso calc R 1 . . H
H15 0.5482 0.7604 0.2127 0.025 Uiso calc R 1 . . H
H16 0.5845 0.6845 0.3578 0.021 Uiso calc R 1 . . H
H23 0.2775 0.3605 0.7551 0.022 Uiso calc R 1 . . H
H24 0.3675 0.5020 0.8687 0.025 Uiso calc R 1 . . H
H25 0.4489 0.7240 0.8354 0.023 Uiso calc R 1 . . H
H26 0.4459 0.8025 0.6889 0.019 Uiso calc R 1 . . H

loop_
_atom_site_aniso_label
_atom_site_aniso_U_11
_atom_site_aniso_U_22
_atom_site_aniso_U_33
_atom_site_aniso_U_12
_atom_site_aniso_U_13
_atom_site_aniso_U_23
I22 0.03035(8) 0.01559(7) 0.01674(8) -0.00500(5) -0.00435(5) 0.00018(5)
O17 0.0119(6) 0.0231(8) 0.0147(7) -0.0012(5) -0.0002(6) 0.0002(6)
O21 0.0311(8) 0.0233(7) 0.0192(8) 0.0067(6) 0.0023(7) -0.0012(6)
O22 0.0295(8) 0.0306(9) 0.0429(10) 0.0162(7) -0.0122(8) -0.0087(8)
N1 0.0123(7) 0.0150(8) 0.0119(8) -0.0013(6) -0.0024(6) 0.0014(6)
N12 0.0185(8) 0.0128(7) 0.0288(9) -0.0002(7) -0.0023(7) -0.0013(6)
C11 0.0125(9) 0.0131(9) 0.0136(10) -0.0049(7) 0.0000(7) 0.0011(8)
C12 0.0174(9) 0.0123(9) 0.0201(10) -0.0039(8) -0.0018(8) 0.0005(8)
C13 0.0274(11) 0.0136(9) 0.0246(11) -0.0029(8) -0.0083(9) 0.0073(8)
C14 0.0347(12) 0.0229(11) 0.0156(10) -0.0110(9) -0.0058(9) 0.0057(9)
C15 0.0238(11) 0.0268(11) 0.0131(10) -0.0073(9) 0.0022(8) -0.0026(9)
C16 0.0148(10) 0.0190(10) 0.0183(11) -0.0013(8) -0.0015(8) -0.0012(9)
C17 0.0121(9) 0.0108(8) 0.0145(10) 0.0012(7) 0.0023(7) -0.0007(8)
C21 0.0113(8) 0.0145(9) 0.0133(9) 0.0026(8) 0.0010(6) 0.0018(8)
C22 0.0147(9) 0.0150(9) 0.0133(10) 0.0010(7) -0.0008(7) -0.0022(8)
C23 0.0217(10) 0.0169(10) 0.0170(10) 0.0009(8) 0.0007(8) 0.0042(8)
C24 0.0250(11) 0.0263(11) 0.0122(10) 0.0044(9) 0.0013(8) 0.0042(8)
C25 0.0206(10) 0.0203(11) 0.0156(10) 0.0010(8) -0.0022(8) -0.0044(8)
C26 0.0151(10) 0.0154(10) 0.0172(10) -0.0009(8) 0.0006(8) -0.0007(8)

loop_
_atom_type_symbol
_atom_type_description
_atom_type_scat_dispersion_real
_atom_type_scat_dispersion_imag
_atom_type_scat_source
C C 0.0033 0.0016 'International Tables Vol C Tables 4.2.6.8 and 6.1.1.4'
H H 0.0000 0.0000 'International Tables Vol C Tables 4.2.6.8 and 6.1.1.4'
I I -0.4742 1.8119 'International Tables Vol C Tables 4.2.6.8 and 6.1.1.4'
N N 0.0061 0.0033 'International Tables Vol C Tables 4.2.6.8 and 6.1.1.4'
O O 0.0106 0.0060 'International Tables Vol C Tables 4.2.6.8 and 6.1.1.4'

loop_
_geom_angle_atom_site_label_1
_geom_angle_atom_site_label_2
_geom_angle_atom_site_label_3
_geom_angle
_geom_angle_publ_flag
C12 C11 C16 117.16(18) no
C12 C11 C17 125.52(17) no
C16 C11 C17 117.30(17) no
C13 C12 C11 122.28(19) no
C13 C12 N12 117.84(18) no
C11 C12 N12 119.87(17) no
O22 N12 O21 123.74(18) no
O22 N12 C12 118.34(17) no
O21 N12 C12 117.91(16) no
C14 C13 C12 119.3(2) no
C14 C13 H13 120.4 no
C12 C13 H13 120.4 no
C13 C14 C15 119.8(2) no
C13 C14 H14 120.1 no
C15 C14 H14 120.1 no
C16 C15 C14 120.3(2) no
C16 C15 H15 119.8 no
C14 C15 H15 119.8 no
C15 C16 C11 121.20(19) no
C15 C16 H16 119.4 no
C11 C16 H16 119.4 no
C17 N1 C21 123.49(16) no
C17 N1 H1 119.3 no
C21 N1 H1 115.1 no
O17 C17 N1 123.84(19) no
O17 C17 C11 120.15(18) no
N1 C17 C11 115.81(17) no
C22 C21 C26 118.79(17) no
C22 C21 N1 121.12(17) no
C26 C21 N1 120.03(17) no
C23 C22 C21 120.51(18) no
C23 C22 I22 118.15(14) no
C21 C22 I22 121.33(14) no
C24 C23 C22 120.29(18) no
C24 C23 H23 119.9 no
C22 C23 H23 119.9 no
C25 C24 C23 119.71(19) no
C25 C24 H24 120.1 no
C23 C24 H24 120.1 no
C26 C25 C24 120.19(19) no
C26 C25 H25 119.9 no
C24 C25 H25 119.9 no
C25 C26 C21 120.48(19) no
C25 C26 H26 119.8 no
C21 C26 H26 119.8 no

loop_
_geom_bond_atom_site_label_1
_geom_bond_atom_site_label_2
_geom_bond_site_symmetry_2
_geom_bond_distance
_geom_bond_publ_flag
C11 C12 . 1.393(3) no
C11 C16 . 1.397(3) no
C11 C17 . 1.504(3) no
C12 C13 . 1.387(3) no
C12 N12 . 1.474(3) no
N12 O22 . 1.222(2) no
N12 O21 . 1.228(2) no
C13 C14 . 1.385(3) no
C13 H13 . 0.95 no
C14 C15 . 1.387(3) no
C14 H14 . 0.95 no
C15 C16 . 1.384(3) no
C15 H15 . 0.95 no
C16 H16 . 0.95 no
N1 C17 . 1.346(3) no
N1 C21 . 1.419(2) no
N1 H1 . 0.8799 no
C17 O17 . 1.234(2) no
C21 C22 . 1.388(3) no
C21 C26 . 1.400(3) no
C22 C23 . 1.387(3) no
C22 I22 . 2.1019(19) no
C23 C24 . 1.385(3) no
C23 H23 . 0.95 no
C24 C25 . 1.385(3) no
C24 H24 . 0.95 no
C25 C26 . 1.384(3) no
C25 H25 . 0.95 no
C26 H26 . 0.95 no

loop_
_geom_hbond_atom_site_label_D
_geom_hbond_atom_site_label_H
_geom_hbond_atom_site_label_A
_geom_hbond_site_symmetry_A
_geom_hbond_distance_DH
_geom_hbond_distance_HA
_geom_hbond_distance_DA
_geom_hbond_angle_DHA
_geom_hbond_publ_flag
N1 H1 O17 3_466 0.88 1.94 2.792(2) 161 y
C24 H24 O17 4_646 0.95 2.54 3.321(3) 140 y
C23 H23 Cg1 2_565 0.95 2.94 3.846(2) 160 y

loop_
_geom_torsion_atom_site_label_1
_geom_torsion_atom_site_label_2
_geom_torsion_atom_site_label_3
_geom_torsion_atom_site_label_4
_geom_torsion
_geom_torsion_publ_flag
C16 C11 C12 C13 2.4(3) no
C17 C11 C12 C13 -179.34(19) no
C16 C11 C12 N12 -176.55(17) no
C17 C11 C12 N12 1.7(3) no
C13 C12 N12 O22 12.3(3) no
C11 C12 N12 O22 -168.73(18) no
C13 C12 N12 O21 -166.94(17) no
C11 C12 N12 O21 12.0(3) no
C11 C12 C13 C14 -1.6(3) no
N12 C12 C13 C14 177.37(18) no
C12 C13 C14 C15 -0.4(3) no
C13 C14 C15 C16 1.5(3) no
C14 C15 C16 C11 -0.6(3) no
C12 C11 C16 C15 -1.3(3) no
C17 C11 C16 C15 -179.69(19) no
C21 N1 C17 O17 11.8(3) no
C21 N1 C17 C11 -173.38(16) no
C12 C11 C17 O17 -108.8(2) no
C16 C11 C17 O17 69.4(3) no
C12 C11 C17 N1 76.1(2) no
C16 C11 C17 N1 -105.6(2) no
C17 N1 C21 C22 -143.98(19) no
C17 N1 C21 C26 38.9(3) no
C26 C21 C22 C23 -0.7(3) no
N1 C21 C22 C23 -177.83(17) no
C26 C21 C22 I22 179.06(14) no
N1 C21 C22 I22 1.9(2) no
C21 C22 C23 C24 -0.8(3) no
I22 C22 C23 C24 179.49(16) no
C22 C23 C24 C25 1.5(3) no
C23 C24 C25 C26 -0.8(3) no
C24 C25 C26 C21 -0.7(3) no
C22 C21 C26 C25 1.4(3) no
N1 C21 C26 C25 178.57(18) no

loop_
_cod_related_entry_id
_cod_related_entry_database
_cod_related_entry_code
1 ChemSpider 1153351
